data_4311613
loop_
_publ_author_name
'Joseph M. Mahoney'
'Gayathri U. Nawaratna'
'Alicia M. Beatty'
'Peter J. Duggan'
'Bradley D. Smith'

_publ_section_title
;
 Transport of Alkali Halides through a Liquid Organic Membrane Containing
 a Ditopic Salt-Binding Receptor
;
_journal_name_full 'Inorganic Chemistry'
_journal_page_first 5902
_journal_page_last 5907
_journal_paper_doi 10.1021/ic0494859
_journal_volume 43
_journal_year 2004
_chemical_formula_sum 'C39.2 H52.4 Br K N4 O7.25'
_chemical_formula_weight 814.66
_chemical_name_systematic
; 
 ? 
;
_space_group_IT_number 14
_symmetry_cell_setting monoclinic
_symmetry_space_group_name_Hall '-P 2ybc'
_symmetry_space_group_name_H-M 'P 1 21/c 1'
_atom_sites_solution_hydrogens geom
_atom_sites_solution_primary direct
_atom_sites_solution_secondary difmap
_audit_creation_method SHELXL-97
_cell_angle_alpha 90.00
_cell_angle_beta 103.992(5)
_cell_angle_gamma 90.00
_cell_formula_units_Z 8
_cell_length_a 22.685(6)
_cell_length_b 13.290(4)
_cell_length_c 27.755(7)
_cell_measurement_temperature 170(2)
_cell_volume 8119(4)
_computing_cell_refinement 'Bruker SMART'
_computing_data_collection 'Bruker SMART'
_computing_data_reduction 'Bruker SHELXTL'
_computing_molecular_graphics 'Bruker SHELXTL'
_computing_publication_material 'Bruker SHELXTL'
_computing_structure_refinement 'SHELXL-97 (Sheldrick, 1997)'
_computing_structure_solution 'SHELXS-97 (Sheldrick, 1990)'
_diffrn_ambient_temperature 170(2)
_diffrn_measured_fraction_theta_full 0.997
_diffrn_measured_fraction_theta_max 0.997
_diffrn_measurement_device_type 'CCD area detector'
_diffrn_measurement_method 'phi and omega scans'
_diffrn_radiation_monochromator graphite
_diffrn_radiation_source 'fine-focus sealed tube'
_diffrn_radiation_type MoK\a
_diffrn_radiation_wavelength 0.71073
_diffrn_reflns_av_R_equivalents 0.2222
_diffrn_reflns_av_sigmaI/netI 0.2459
_diffrn_reflns_limit_h_max 24
_diffrn_reflns_limit_h_min -24
_diffrn_reflns_limit_k_max 14
_diffrn_reflns_limit_k_min -14
_diffrn_reflns_limit_l_max 30
_diffrn_reflns_limit_l_min -30
_diffrn_reflns_number 53537
_diffrn_reflns_theta_full 22.79
_diffrn_reflns_theta_max 22.79
_diffrn_reflns_theta_min 1.95
_exptl_absorpt_coefficient_mu 1.167
_exptl_absorpt_correction_T_max 1.000
_exptl_absorpt_correction_T_min 0.593
_exptl_absorpt_correction_type semi-empirical
_exptl_absorpt_process_details SADABS
_exptl_crystal_colour colorless
_exptl_crystal_density_diffrn 1.333
_exptl_crystal_density_method 'not measured'
_exptl_crystal_description rectangular
_exptl_crystal_F_000 3421
_exptl_crystal_size_max 0.17
_exptl_crystal_size_mid 0.17
_exptl_crystal_size_min 0.07
_refine_diff_density_max 1.315
_refine_diff_density_min -0.972
_refine_diff_density_rms 0.100
_refine_ls_extinction_method none
_refine_ls_goodness_of_fit_ref 1.036
_refine_ls_hydrogen_treatment mixed
_refine_ls_matrix_type full
_refine_ls_number_parameters 882
_refine_ls_number_reflns 10991
_refine_ls_number_restraints 0
_refine_ls_restrained_S_all 1.036
_refine_ls_R_factor_all 0.1925
_refine_ls_R_factor_gt 0.0735
_refine_ls_shift/su_max 0.343
_refine_ls_shift/su_mean 0.011
_refine_ls_structure_factor_coef Fsqd
_refine_ls_weighting_details 'calc w=1/[\s^2^(Fo^2^)+(0.0418P)^2^+0.0000P] where P=(Fo^2^+2Fc^2^)/3'
_refine_ls_weighting_scheme calc
_refine_ls_wR_factor_gt 0.1583
_refine_ls_wR_factor_ref 0.1809
_reflns_number_gt 4152
_reflns_number_total 10991
_reflns_threshold_expression >2sigma(I)
_cod_data_source_file ic0494859si20040421_094024_2.cif
_cod_data_source_block compound_1_KBr
_cod_depositor_comments
;
The following automatic conversions were performed:
'_symmetry_cell_setting' value 'Monoclinic' changed to 'monoclinic'
according to '/home/saulius/struct/CIF-dictionaries/cif_core.dic'
dictionary named 'cif_core.dic' version 2.4.1 from 2010-06-29.

Automatic conversion script
Id: cif_fix_enum 1527 2010-12-29 10:47:43Z saulius 
;
_cod_original_cell_volume 8120(4)
_cod_original_formula_sum 'C39.20 H52.40 Br K N4 O7.25'
_cod_database_code 4311613

loop_
_symmetry_equiv_pos_as_xyz
'x, y, z'
'-x, y+1/2, -z+1/2'
'-x, -y, -z'
'x, -y-1/2, z-1/2'

loop_
_atom_site_label
_atom_site_type_symbol
_atom_site_fract_x
_atom_site_fract_y
_atom_site_fract_z
_atom_site_U_iso_or_equiv
_atom_site_adp_type
_atom_site_occupancy
_atom_site_symmetry_multiplicity
_atom_site_calc_flag
_atom_site_refinement_flags
_atom_site_disorder_assembly
_atom_site_disorder_group
K1 K 0.50294(12) 0.22170(18) 0.18925(9) 0.0441(7) Uani 1 1 d . . .
Br1 Br 0.57475(5) 0.17152(10) 0.29652(4) 0.0467(4) Uani 1 1 d . . .
O1 O 0.3924(4) 0.3042(6) 0.1606(3) 0.063(3) Uani 1 1 d . . .
N1 N 0.5953(4) 0.2725(7) 0.1292(4) 0.039(3) Uani 1 1 d . . .
C1 C 0.3939(6) 0.4082(9) 0.1522(5) 0.069(4) Uani 1 1 d . . .
H1A H 0.4131 0.4452 0.1816 0.083 Uiso 1 1 d R . .
H1B H 0.3527 0.4315 0.1415 0.083 Uiso 1 1 d R . .
K2 K 0.02370(12) 0.29824(17) -0.30170(10) 0.0470(8) Uani 1 1 d . . .
Br2 Br 0.14006(5) 0.32851(9) -0.20916(4) 0.0435(4) Uani 1 1 d . . .
O2 O 0.4897(4) 0.3941(5) 0.1325(3) 0.048(2) Uani 1 1 d . . .
N2 N 0.3746(4) 0.1427(6) 0.2371(3) 0.036(2) Uani 1 1 d . . .
C2 C 0.4294(5) 0.4304(9) 0.1148(5) 0.055(4) Uani 1 1 d . . .
H2A H 0.4294 0.5020 0.1076 0.066 Uiso 1 1 d R . .
H2B H 0.4094 0.3955 0.0850 0.066 Uiso 1 1 d R . .
O3 O 0.5349(3) 0.0820(5) 0.1354(3) 0.044(2) Uani 1 1 d . . .
N3 N 0.7064(4) 0.2877(6) 0.3250(4) 0.040(3) Uani 1 1 d . . .
H3 H 0.6670 0.2491 0.3208 0.048 Uiso 1 1 d R . .
C3 C 0.5230(5) 0.4139(8) 0.0967(4) 0.050(3) Uani 1 1 d . . .
H3B H 0.5226 0.4857 0.0901 0.061 Uiso 1 1 d R . .
H3C H 0.5033 0.3793 0.0668 0.061 Uiso 1 1 d R . .
O4 O 0.4589(3) 0.0128(5) 0.1956(3) 0.038(2) Uani 1 1 d . . .
N4 N 0.5272(4) 0.2084(6) 0.4021(3) 0.039(3) Uani 1 1 d . . .
H4 H 0.5432 0.2115 0.3728 0.047 Uiso 1 1 d R . .
C4 C 0.5872(5) 0.3778(8) 0.1149(4) 0.042(3) Uani 1 1 d . . .
H4A H 0.6077 0.3889 0.0888 0.050 Uiso 1 1 d R . .
H4B H 0.6071 0.4192 0.1425 0.050 Uiso 1 1 d R . .
O5 O 0.7957(4) 0.3287(6) 0.3827(3) 0.063(3) Uani 1 1 d . . .
C5 C 0.5665(6) 0.2059(9) 0.0869(4) 0.054(4) Uani 1 1 d . . .
H5A H 0.5862 0.2166 0.0603 0.064 Uiso 1 1 d R . .
H5B H 0.5250 0.2270 0.0755 0.064 Uiso 1 1 d R . .
O6 O 0.5534(3) 0.1687(6) 0.4849(3) 0.054(2) Uani 1 1 d . . .
C6 C 0.5665(5) 0.0995(8) 0.0974(4) 0.047(3) Uani 1 1 d . . .
H6A H 0.5465 0.0616 0.0685 0.056 Uiso 1 1 d R . .
H6B H 0.6078 0.0763 0.1075 0.056 Uiso 1 1 d R . .
C7 C 0.5284(5) -0.0183(9) 0.1445(5) 0.053(4) Uani 1 1 d . . .
H7A H 0.5655 -0.0522 0.1432 0.063 Uiso 1 1 d R . .
H7B H 0.4958 -0.0487 0.1203 0.063 Uiso 1 1 d R . .
C8 C 0.5125(6) -0.0372(9) 0.1930(5) 0.062(4) Uani 1 1 d . . .
H8A H 0.5095 -0.1082 0.2005 0.074 Uiso 1 1 d R . .
H8B H 0.5455 -0.0084 0.2174 0.074 Uiso 1 1 d R . .
C9 C 0.4441(6) -0.0064(8) 0.2419(5) 0.057(4) Uani 1 1 d . . .
H9A H 0.4729 0.0293 0.2671 0.069 Uiso 1 1 d R . .
H9B H 0.4477 -0.0778 0.2495 0.069 Uiso 1 1 d R . .
C10 C 0.3841(5) 0.0340(8) 0.2433(4) 0.048(3) Uani 1 1 d . . .
H10A H 0.3554 -0.0018 0.2180 0.057 Uiso 1 1 d R . .
H10B H 0.3758 0.0167 0.2747 0.057 Uiso 1 1 d R . .
C11 C 0.3441(5) 0.1645(9) 0.1849(4) 0.042(3) Uani 1 1 d . . .
H11A H 0.3041 0.1360 0.1798 0.051 Uiso 1 1 d R . .
H11B H 0.3649 0.1289 0.1636 0.051 Uiso 1 1 d R . .
C12 C 0.3385(6) 0.2720(9) 0.1707(5) 0.056(4) Uani 1 1 d . . .
H12A H 0.3093 0.2802 0.1396 0.068 Uiso 1 1 d R . .
H12B H 0.3254 0.3115 0.1953 0.068 Uiso 1 1 d R . .
C13 C 0.6618(5) 0.2510(8) 0.1451(4) 0.044(3) Uani 1 1 d . . .
H13A H 0.6800 0.2680 0.1183 0.053 Uiso 1 1 d R . .
H13B H 0.6673 0.1792 0.1513 0.053 Uiso 1 1 d R . .
C14 C 0.6935(5) 0.3077(9) 0.1907(5) 0.040(3) Uani 1 1 d . . .
C15 C 0.7285(6) 0.3890(10) 0.1898(5) 0.049(4) Uani 1 1 d . . .
H15A H 0.7333 0.4128 0.1582 0.059 Uiso 1 1 d R . .
C16 C 0.7597(5) 0.4372(9) 0.2324(6) 0.048(4) Uani 1 1 d . . .
H16A H 0.7849 0.4951 0.2302 0.058 Uiso 1 1 d R . .
C17 C 0.7559(5) 0.4048(8) 0.2779(5) 0.040(3) Uani 1 1 d . . .
H17A H 0.7780 0.4371 0.3078 0.048 Uiso 1 1 d R . .
C18 C 0.7182(5) 0.3234(9) 0.2796(4) 0.035(3) Uani 1 1 d . . .
C19 C 0.6888(5) 0.2745(8) 0.2375(5) 0.037(3) Uani 1 1 d . . .
H19A H 0.6633 0.2171 0.2396 0.045 Uiso 1 1 d R . .
C20 C 0.7435(6) 0.2905(8) 0.3713(5) 0.043(3) Uani 1 1 d . . .
N21 N -0.0874(4) 0.3708(8) -0.2535(5) 0.063(3) Uani 1 1 d . . .
O21 O -0.0158(5) 0.4885(6) -0.3092(4) 0.070(3) Uani 1 1 d . . .
C21 C 0.7175(6) 0.2380(8) 0.4114(4) 0.040(3) Uani 1 1 d . . .
N22 N 0.1046(4) 0.2288(7) -0.3810(3) 0.048(3) Uani 1 1 d . . .
O22 O -0.0635(4) 0.1662(6) -0.2851(3) 0.056(2) Uani 1 1 d . . .
C22 C 0.7553(5) 0.1699(8) 0.4441(4) 0.041(3) Uani 1 1 d . . .
H22A H 0.7975 0.1660 0.4437 0.049 Uiso 1 1 d R . .
N23 N 0.2360(4) 0.1234(6) -0.2052(3) 0.029(2) Uani 1 1 d . . .
H23 H 0.2102 0.1751 -0.2013 0.035 Uiso 1 1 d R . .
O23 O -0.0063(4) 0.1422(6) -0.3654(3) 0.056(2) Uani 1 1 d . . .
C23 C 0.7337(5) 0.1109(8) 0.4771(4) 0.033(3) Uani 1 1 d . . .
N24 N 0.0943(4) 0.2669(6) -0.1005(3) 0.040(3) Uani 1 1 d . . .
H24 H 0.1081 0.2796 -0.1264 0.048 Uiso 1 1 d R . .
O24 O 0.0782(6) 0.4365(7) -0.3577(4) 0.104(4) Uani 1 1 d . . .
C24 C 0.6730(5) 0.1219(8) 0.4768(4) 0.037(3) Uani 1 1 d . . .
H24A H 0.6573 0.0837 0.5005 0.045 Uiso 1 1 d R . .
O25 O 0.1207(4) 0.2276(7) -0.0182(3) 0.072(3) Uani 1 1 d . . .
C25 C 0.6346(5) 0.1881(8) 0.4458(4) 0.037(3) Uani 1 1 d . . .
O26 O 0.3073(4) 0.0127(6) -0.1621(3) 0.069(3) Uani 1 1 d . . .
C26 C 0.6569(5) 0.2462(8) 0.4111(4) 0.036(3) Uani 1 1 d . . .
H26A H 0.6310 0.2919 0.3885 0.043 Uiso 1 1 d R . .
C27 C 0.5675(5) 0.1890(9) 0.4458(5) 0.043(3) Uani 1 1 d . . .
C28 C 0.4633(5) 0.1970(7) 0.3904(4) 0.032(3) Uani 1 1 d . . .
C29 C 0.4298(5) 0.1915(8) 0.4268(4) 0.041(3) Uani 1 1 d . . .
H29A H 0.4495 0.1932 0.4614 0.050 Uiso 1 1 d R . .
C30 C 0.3677(6) 0.1750(9) 0.4107(5) 0.050(3) Uani 1 1 d . . .
H30A H 0.3442 0.1721 0.4352 0.060 Uiso 1 1 d R . .
C31 C 0.3387(5) 0.1688(8) 0.3616(4) 0.040(3) Uani 1 1 d . . .
H31A H 0.2958 0.1559 0.3521 0.048 Uiso 1 1 d R . .
C32 C 0.3711(5) 0.1777(8) 0.3254(4) 0.037(3) Uani 1 1 d . . .
C33 C 0.4333(5) 0.1940(7) 0.3403(4) 0.033(3) Uani 1 1 d . . .
H33A H 0.4563 0.1996 0.3155 0.040 Uiso 1 1 d R . .
C34 C 0.3389(5) 0.1809(9) 0.2708(4) 0.043(3) Uani 1 1 d . . .
H34A H 0.3021 0.1421 0.2663 0.051 Uiso 1 1 d R . .
H34B H 0.3281 0.2501 0.2613 0.051 Uiso 1 1 d R . .
C35 C 0.7714(5) 0.0298(8) 0.5094(4) 0.038(3) Uani 1 1 d . . .
C36 C 0.7437(5) -0.0736(8) 0.4921(4) 0.048(3) Uani 1 1 d . . .
H36A H 0.7450 -0.0856 0.4583 0.058 Uiso 1 1 d R . .
H36B H 0.7675 -0.1245 0.5130 0.058 Uiso 1 1 d R . .
H36C H 0.7024 -0.0770 0.4951 0.058 Uiso 1 1 d R . .
C37 C 0.7692(5) 0.0452(9) 0.5638(4) 0.057(4) Uani 1 1 d . . .
H37A H 0.7853 0.1112 0.5744 0.069 Uiso 1 1 d R . .
H37B H 0.7278 0.0412 0.5665 0.069 Uiso 1 1 d R . .
H37C H 0.7928 -0.0062 0.5843 0.069 Uiso 1 1 d R . .
C38 C 0.8390(5) 0.0321(9) 0.5071(4) 0.056(4) Uani 1 1 d . . .
H38A H 0.8422 0.0216 0.4736 0.067 Uiso 1 1 d R . .
H38B H 0.8559 0.0973 0.5186 0.067 Uiso 1 1 d R . .
H38C H 0.8608 -0.0206 0.5279 0.067 Uiso 1 1 d R . .
C41 C 0.0127(8) 0.5640(11) -0.3320(6) 0.096(6) Uani 1 1 d . . .
H41A H 0.0123 0.6292 -0.3164 0.115 Uiso 1 1 d R . .
H41B H -0.0065 0.5713 -0.3666 0.115 Uiso 1 1 d R . .
C42 C 0.0758(8) 0.5268(11) -0.3296(6) 0.098(6) Uani 1 1 d . . .
H42A H 0.0988 0.5767 -0.3427 0.118 Uiso 1 1 d R . .
H42B H 0.0945 0.5172 -0.2951 0.118 Uiso 1 1 d R . .
C43A C 0.1508(10) 0.3978(16) -0.3481(8) 0.037(6) Uiso 0.50 1 d P . .
C43 C 0.1006(17) 0.412(3) -0.3905(16) 0.121(14) Uiso 0.50 1 d P . .
C44A C 0.1482(8) 0.3082(14) -0.3818(7) 0.015(5) Uiso 0.50 1 d P . .
C44 C 0.0764(15) 0.318(3) -0.4181(13) 0.111(11) Uiso 0.50 1 d P . .
C45 C 0.0760(13) 0.143(2) -0.4100(11) 0.078(9) Uiso 0.50 1 d P . .
C45A C 0.0466(10) 0.2360(16) -0.4170(8) 0.031(6) Uiso 0.50 1 d P . .
C46 C 0.0010(5) 0.1506(9) -0.4156(5) 0.057(4) Uiso 1 1 d . . .
C47 C -0.0606(6) 0.0911(9) -0.3653(5) 0.061(4) Uani 1 1 d . . .
H47A H -0.0629 0.0272 -0.3825 0.073 Uiso 1 1 d R . .
H47B H -0.0941 0.1328 -0.3819 0.073 Uiso 1 1 d R . .
C48 C -0.0625(6) 0.0756(10) -0.3110(5) 0.071(4) Uani 1 1 d . . .
H48A H -0.0989 0.0387 -0.3105 0.085 Uiso 1 1 d R . .
H48B H -0.0285 0.0348 -0.2946 0.085 Uiso 1 1 d R . .
C49 C -0.1208(7) 0.2082(11) -0.2969(6) 0.086(5) Uani 1 1 d . . .
H49A H -0.1527 0.1586 -0.3006 0.103 Uiso 1 1 d R . .
H49B H -0.1256 0.2447 -0.3276 0.103 Uiso 1 1 d R . .
C50 C -0.1260(6) 0.2827(11) -0.2572(6) 0.084(5) Uani 1 1 d . . .
H50A H -0.1669 0.3063 -0.2612 0.101 Uiso 1 1 d R . .
H50B H -0.1149 0.2464 -0.2263 0.101 Uiso 1 1 d R . .
C51 C -0.1105(6) 0.4368(14) -0.2977(6) 0.097(6) Uani 1 1 d . . .
H51A H -0.1492 0.4642 -0.2960 0.116 Uiso 1 1 d R . .
H51B H -0.1166 0.3958 -0.3271 0.116 Uiso 1 1 d R . .
C52 C -0.0700(8) 0.5241(11) -0.3037(6) 0.091(6) Uani 1 1 d . . .
H52A H -0.0880 0.5650 -0.3320 0.110 Uiso 1 1 d R . .
H52B H -0.0632 0.5665 -0.2747 0.110 Uiso 1 1 d R . .
C53 C 0.1699(13) 0.234(2) -0.3783(10) 0.065(8) Uiso 0.50 1 d P . .
C53A C 0.1313(9) 0.1232(14) -0.3851(7) 0.024(5) Uiso 0.50 1 d P . .
C54 C 0.1931(12) 0.147(2) -0.3388(10) 0.054(9) Uiso 0.50 1 d P . .
C54A C 0.1865(10) 0.0940(18) -0.3431(8) 0.018(6) Uiso 0.50 1 d P . .
C55 C 0.2183(15) 0.051(2) -0.3564(12) 0.039(11) Uiso 0.50 1 d P . .
C55A C 0.2255(14) 0.020(2) -0.3493(13) 0.030(9) Uiso 0.50 1 d P . .
C56 C 0.2539(13) -0.0107(19) -0.3161(11) 0.017(8) Uiso 0.50 1 d P . .
C56A C 0.2727(15) -0.026(2) -0.3149(13) 0.054(13) Uiso 0.50 1 d P . .
C57 C 0.2604(12) 0.0149(18) -0.2672(10) 0.010(7) Uiso 0.50 1 d P . .
C57A C 0.2779(15) 0.003(3) -0.2585(13) 0.056(13) Uiso 0.50 1 d P . .
C58 C 0.2350(5) 0.0916(8) -0.2545(4) 0.031(3) Uiso 1 1 d . . .
C59 C 0.1996(12) 0.173(2) -0.2880(10) 0.046(9) Uiso 0.50 1 d P . .
C59A C 0.1928(9) 0.1298(17) -0.2935(8) 0.010(5) Uiso 0.50 1 d P . .
C60 C 0.2686(5) 0.0794(9) -0.1635(4) 0.034(3) Uani 1 1 d . . .
C61 C 0.2562(5) 0.1138(7) -0.1141(4) 0.026(3) Uani 1 1 d . . .
C62 C 0.2987(5) 0.0901(8) -0.0703(4) 0.032(3) Uani 1 1 d . . .
H62A H 0.3362 0.0580 -0.0722 0.039 Uiso 1 1 d R . .
C63 C 0.2895(5) 0.1134(8) -0.0241(4) 0.044(3) Uani 1 1 d . . .
C64 C 0.2344(5) 0.1590(8) -0.0231(4) 0.040(3) Uani 1 1 d . . .
H64A H 0.2264 0.1739 0.0086 0.048 Uiso 1 1 d R . .
C65 C 0.1903(5) 0.1847(8) -0.0660(4) 0.032(3) Uani 1 1 d . . .
C66 C 0.2020(5) 0.1614(7) -0.1123(4) 0.032(3) Uani 1 1 d . . .
H66A H 0.1724 0.1777 -0.1422 0.039 Uiso 1 1 d R . .
C67 C 0.1309(5) 0.2264(8) -0.0595(5) 0.041(3) Uani 1 1 d . . .
C68 C 0.0328(5) 0.2999(8) -0.1065(5) 0.042(3) Uani 1 1 d . . .
C69 C 0.0019(6) 0.2837(11) -0.0697(6) 0.092(6) Uani 1 1 d . . .
H69A H 0.0215 0.2511 -0.0391 0.110 Uiso 1 1 d R . .
C70 C -0.0581(7) 0.3128(14) -0.0798(6) 0.117(7) Uani 1 1 d . . .
H70A H -0.0810 0.3004 -0.0554 0.140 Uiso 1 1 d R . .
C71 C -0.0863(7) 0.3586(11) -0.1230(7) 0.090(6) Uani 1 1 d . . .
H71A H -0.1280 0.3789 -0.1283 0.108 Uiso 1 1 d R . .
C72 C -0.0572(7) 0.3732(10) -0.1603(6) 0.062(4) Uani 1 1 d . . .
C73 C 0.0037(5) 0.3413(8) -0.1503(5) 0.044(3) Uani 1 1 d . . .
H73A H 0.0258 0.3523 -0.1754 0.053 Uiso 1 1 d R . .
C74 C -0.0875(6) 0.4286(11) -0.2071(6) 0.089(5) Uani 1 1 d . . .
H74A H -0.1283 0.4465 -0.2063 0.106 Uiso 1 1 d R . .
H74B H -0.0653 0.4908 -0.2077 0.106 Uiso 1 1 d R . .
C75 C 0.3355(6) 0.0846(10) 0.0242(4) 0.051(4) Uani 1 1 d . . .
C76 C 0.3064(6) 0.0348(9) 0.0617(5) 0.079(5) Uani 1 1 d . . .
H76A H 0.2758 0.0797 0.0682 0.095 Uiso 1 1 d R . .
H76B H 0.2879 -0.0275 0.0475 0.095 Uiso 1 1 d R . .
H76C H 0.3356 0.0202 0.0921 0.095 Uiso 1 1 d R . .
C77 C 0.3655(5) 0.1841(10) 0.0470(4) 0.079(5) Uani 1 1 d . . .
H77A H 0.3353 0.2301 0.0534 0.095 Uiso 1 1 d R . .
H77B H 0.3945 0.1694 0.0775 0.095 Uiso 1 1 d R . .
H77C H 0.3858 0.2148 0.0241 0.095 Uiso 1 1 d R . .
C78 C 0.3839(6) 0.0127(13) 0.0156(5) 0.124(7) Uani 1 1 d . . .
H78A H 0.3651 -0.0496 0.0017 0.149 Uiso 1 1 d R . .
H78B H 0.4042 0.0438 -0.0073 0.149 Uiso 1 1 d R . .
H78C H 0.4129 -0.0016 0.0461 0.149 Uiso 1 1 d R . .
O1S O -0.2157 0.3525 -0.4308 0.080 Uiso 0.60 1 d P . .
O2S O -0.1636 0.4116 -0.4784 0.080 Uiso 0.60 1 d P . .
C1S C -0.1708 0.3537 -0.4412 0.080 Uiso 0.60 1 d P . .
C2S C -0.1178 0.3131 -0.4165 0.080 Uiso 0.60 1 d P . .
C3S C -0.1409 0.3917 -0.5177 0.080 Uiso 0.60 1 d P . .
C4S C -0.0850 0.4656 -0.4803 0.080 Uiso 0.60 1 d P . .

loop_
_atom_site_aniso_label
_atom_site_aniso_U_11
_atom_site_aniso_U_22
_atom_site_aniso_U_33
_atom_site_aniso_U_23
_atom_site_aniso_U_13
_atom_site_aniso_U_12
K1 0.0529(19) 0.0433(16) 0.0349(18) 0.0006(13) 0.0084(14) 0.0132(14)
Br1 0.0436(8) 0.0653(9) 0.0327(8) -0.0055(8) 0.0121(6) -0.0074(8)
O1 0.049(6) 0.042(6) 0.106(8) 0.010(5) 0.038(5) 0.002(5)
N1 0.043(7) 0.033(6) 0.043(7) 0.009(5) 0.016(5) 0.019(5)
C1 0.063(10) 0.042(9) 0.112(14) 0.009(9) 0.041(10) 0.005(8)
K2 0.0532(18) 0.0381(16) 0.0490(19) -0.0014(14) 0.0107(15) -0.0063(14)
Br2 0.0510(9) 0.0357(7) 0.0430(8) 0.0072(7) 0.0098(7) 0.0099(7)
O2 0.048(6) 0.045(5) 0.057(6) 0.009(5) 0.029(5) 0.012(4)
N2 0.037(6) 0.036(6) 0.037(7) -0.004(5) 0.014(5) 0.009(5)
C2 0.048(9) 0.042(8) 0.082(11) 0.009(8) 0.030(8) 0.014(7)
O3 0.076(6) 0.022(5) 0.041(6) 0.006(4) 0.029(5) 0.004(4)
N3 0.033(6) 0.049(6) 0.032(7) -0.001(5) -0.005(5) -0.005(5)
C3 0.068(10) 0.032(7) 0.047(9) 0.004(7) 0.006(8) 0.009(7)
O4 0.040(5) 0.040(5) 0.037(5) -0.002(4) 0.017(4) 0.012(4)
N4 0.044(7) 0.050(7) 0.025(7) 0.003(5) 0.011(5) 0.011(5)
C4 0.042(9) 0.049(8) 0.035(8) 0.005(7) 0.012(6) 0.011(7)
O5 0.051(6) 0.082(7) 0.050(6) 0.019(5) 0.003(5) -0.020(6)
C5 0.073(10) 0.056(9) 0.030(8) 0.009(7) 0.010(7) 0.013(8)
O6 0.047(5) 0.092(6) 0.026(5) -0.002(5) 0.011(4) -0.002(5)
C6 0.065(9) 0.047(9) 0.034(8) 0.004(7) 0.022(7) 0.012(7)
C7 0.044(9) 0.063(10) 0.049(10) -0.022(8) 0.007(7) 0.008(7)
C8 0.097(12) 0.039(8) 0.057(10) 0.003(7) 0.034(9) 0.015(8)
C9 0.082(11) 0.029(8) 0.073(11) 0.017(7) 0.044(9) 0.024(7)
C10 0.057(9) 0.047(8) 0.045(9) 0.010(7) 0.022(7) 0.012(7)
C11 0.042(8) 0.068(9) 0.021(7) 0.001(7) 0.015(6) 0.005(7)
C12 0.064(10) 0.059(9) 0.050(9) 0.026(7) 0.022(8) 0.020(8)
C13 0.059(9) 0.052(8) 0.024(8) 0.008(7) 0.015(7) 0.002(7)
C14 0.026(7) 0.045(9) 0.054(10) 0.019(7) 0.021(7) 0.012(6)
C15 0.042(9) 0.069(10) 0.037(10) 0.026(8) 0.012(7) 0.019(8)
C16 0.030(8) 0.052(9) 0.068(11) 0.021(8) 0.022(8) 0.006(7)
C17 0.029(8) 0.042(8) 0.048(10) 0.013(7) 0.006(7) 0.006(7)
C18 0.021(7) 0.037(7) 0.044(9) 0.021(7) 0.004(6) 0.005(6)
C19 0.028(8) 0.035(7) 0.047(9) 0.001(7) 0.004(7) -0.001(6)
C20 0.054(9) 0.034(8) 0.050(10) 0.002(7) 0.031(8) 0.002(7)
N21 0.035(7) 0.054(7) 0.093(10) 0.001(7) 0.004(7) 0.020(6)
O21 0.063(7) 0.040(6) 0.095(8) 0.010(6) -0.006(6) 0.015(5)
C21 0.043(9) 0.033(7) 0.036(9) -0.007(6) -0.006(7) -0.009(7)
N22 0.057(8) 0.061(7) 0.026(7) -0.002(5) 0.011(5) 0.000(6)
O22 0.049(6) 0.037(5) 0.080(7) -0.006(5) 0.010(5) -0.010(5)
C22 0.041(8) 0.043(7) 0.031(7) -0.011(7) -0.002(6) 0.013(7)
N23 0.026(6) 0.038(5) 0.023(6) -0.001(5) 0.004(5) 0.007(5)
O23 0.046(5) 0.066(6) 0.055(6) -0.017(5) 0.010(5) -0.026(5)
C23 0.042(8) 0.044(8) 0.017(7) -0.003(6) 0.014(6) -0.016(7)
N24 0.036(7) 0.051(7) 0.033(7) 0.002(5) 0.010(5) 0.013(5)
O24 0.217(14) 0.027(6) 0.069(8) -0.021(5) 0.036(9) -0.036(7)
C24 0.033(8) 0.049(8) 0.025(8) 0.003(6) -0.002(6) -0.008(7)
O25 0.059(6) 0.123(8) 0.040(6) 0.004(6) 0.022(5) 0.031(6)
C25 0.042(8) 0.042(8) 0.030(8) -0.008(6) 0.013(6) -0.001(7)
O26 0.087(7) 0.090(7) 0.027(5) -0.003(5) 0.007(5) 0.062(6)
C26 0.029(8) 0.037(7) 0.034(8) -0.011(6) -0.006(6) 0.005(6)
C27 0.046(9) 0.054(9) 0.028(8) -0.003(7) 0.009(7) 0.010(7)
C28 0.036(8) 0.027(7) 0.030(8) 0.001(6) 0.004(6) 0.006(6)
C29 0.043(8) 0.058(9) 0.024(7) -0.003(6) 0.010(6) 0.019(7)
C30 0.051(9) 0.068(9) 0.039(9) 0.003(8) 0.029(7) 0.016(8)
C31 0.049(8) 0.041(7) 0.036(8) 0.000(7) 0.025(7) 0.015(7)
C32 0.040(8) 0.037(7) 0.029(8) -0.001(7) 0.003(6) 0.022(7)
C33 0.049(8) 0.041(8) 0.015(7) 0.000(6) 0.018(6) 0.003(7)
C34 0.036(7) 0.048(8) 0.044(8) -0.001(7) 0.009(6) 0.007(7)
C35 0.037(8) 0.046(8) 0.031(8) 0.009(6) 0.008(6) 0.003(7)
C36 0.055(9) 0.040(8) 0.050(9) -0.003(7) 0.014(7) -0.009(7)
C37 0.045(8) 0.094(10) 0.029(8) 0.016(8) 0.002(6) 0.029(8)
C38 0.066(10) 0.059(9) 0.036(9) 0.005(7) 0.001(7) 0.010(7)
C41 0.116(16) 0.038(10) 0.104(15) 0.019(9) -0.032(12) 0.001(11)
C42 0.136(17) 0.058(12) 0.099(15) 0.027(11) 0.027(13) -0.042(12)
C47 0.072(11) 0.036(8) 0.059(11) -0.007(7) -0.014(8) -0.009(8)
C48 0.071(11) 0.047(10) 0.089(14) 0.009(9) 0.007(9) -0.019(8)
C49 0.087(14) 0.077(12) 0.080(13) -0.016(10) -0.006(10) -0.017(10)
C50 0.045(10) 0.087(11) 0.124(15) -0.021(11) 0.027(10) -0.039(9)
C51 0.051(11) 0.137(16) 0.087(14) -0.001(12) -0.015(9) 0.060(12)
C52 0.100(15) 0.054(11) 0.115(16) 0.026(10) 0.016(12) 0.028(11)
C60 0.037(8) 0.042(8) 0.018(8) -0.004(6) 0.000(6) -0.001(7)
C61 0.028(7) 0.014(6) 0.033(8) 0.001(5) 0.004(6) 0.002(5)
C62 0.020(7) 0.045(7) 0.027(8) 0.003(6) -0.005(6) 0.011(6)
C63 0.039(8) 0.051(8) 0.035(9) -0.011(7) -0.002(7) 0.007(7)
C64 0.050(8) 0.049(8) 0.016(7) -0.007(6) -0.001(6) 0.011(7)
C65 0.039(7) 0.035(7) 0.020(7) 0.003(6) 0.002(6) 0.009(6)
C66 0.036(7) 0.028(7) 0.025(7) 0.015(6) -0.009(6) 0.006(6)
C67 0.041(9) 0.041(8) 0.037(9) -0.004(7) 0.002(7) 0.015(7)
C68 0.035(8) 0.046(8) 0.045(9) 0.007(7) 0.009(7) 0.004(7)
C69 0.053(11) 0.135(15) 0.098(14) 0.035(11) 0.039(10) 0.050(10)
C70 0.078(13) 0.19(2) 0.094(14) 0.072(14) 0.051(11) 0.071(14)
C71 0.054(11) 0.106(14) 0.117(16) 0.039(12) 0.033(11) 0.033(10)
C72 0.058(11) 0.048(9) 0.081(13) -0.003(8) 0.016(10) 0.010(8)
C73 0.040(8) 0.040(8) 0.051(9) -0.008(7) 0.008(7) 0.017(7)
C74 0.055(11) 0.095(13) 0.104(15) -0.005(11) -0.002(10) 0.049(9)
C75 0.047(9) 0.083(10) 0.016(8) -0.018(7) -0.008(7) 0.026(8)
C76 0.131(14) 0.060(9) 0.039(10) 0.000(8) 0.004(10) 0.006(9)
C77 0.062(10) 0.127(14) 0.040(9) -0.011(10) -0.003(7) -0.022(10)
C78 0.107(13) 0.22(2) 0.042(11) 0.026(12) 0.006(9) 0.112(14)

loop_
_atom_type_symbol
_atom_type_description
_atom_type_scat_dispersion_real
_atom_type_scat_dispersion_imag
_atom_type_scat_source
C C 0.0033 0.0016 'International Tables Vol C Tables 4.2.6.8 and 6.1.1.4'
H H 0.0000 0.0000 'International Tables Vol C Tables 4.2.6.8 and 6.1.1.4'
N N 0.0061 0.0033 'International Tables Vol C Tables 4.2.6.8 and 6.1.1.4'
O O 0.0106 0.0060 'International Tables Vol C Tables 4.2.6.8 and 6.1.1.4'
K K 0.2009 0.2494 'International Tables Vol C Tables 4.2.6.8 and 6.1.1.4'
Br Br -0.2901 2.4595 'International Tables Vol C Tables 4.2.6.8 and 6.1.1.4'

loop_
_geom_angle_atom_site_label_1
_geom_angle_atom_site_label_2
_geom_angle_atom_site_label_3
_geom_angle
_geom_angle_site_symmetry_1
_geom_angle_site_symmetry_3
_geom_angle_publ_flag
O3 K1 O1 119.6(3) . . ?
O3 K1 O2 105.8(2) . . ?
O1 K1 O2 61.6(2) . . ?
O3 K1 O4 60.7(2) . . ?
O1 K1 O4 95.5(2) . . ?
O2 K1 O4 145.0(2) . . ?
O3 K1 N1 61.3(2) . . ?
O1 K1 N1 117.7(3) . . ?
O2 K1 N1 59.8(2) . . ?
O4 K1 N1 121.6(2) . . ?
O3 K1 Br1 104.15(18) . . ?
O1 K1 Br1 127.6(2) . . ?
O2 K1 Br1 133.41(19) . . ?
O4 K1 Br1 81.29(15) . . ?
N1 K1 Br1 107.6(2) . . ?
O3 K1 C8 43.9(2) . . ?
O1 K1 C8 117.7(3) . . ?
O2 K1 C8 147.6(3) . . ?
O4 K1 C8 23.8(2) . . ?
N1 K1 C8 101.0(3) . . ?
Br1 K1 C8 75.0(2) . . ?
O3 K1 C1 128.1(3) . . ?
O1 K1 C1 21.8(2) . . ?
O2 K1 C1 42.8(3) . . ?
O4 K1 C1 117.3(3) . . ?
N1 K1 C1 102.3(3) . . ?
Br1 K1 C1 127.4(2) . . ?
C8 K1 C1 139.1(3) . . ?
O3 K1 C5 42.2(2) . . ?
O1 K1 C5 109.0(3) . . ?
O2 K1 C5 66.0(2) . . ?
O4 K1 C5 101.7(2) . . ?
N1 K1 C5 25.2(2) . . ?
Br1 K1 C5 123.0(2) . . ?
C8 K1 C5 86.0(3) . . ?
C1 K1 C5 101.9(3) . . ?
O3 K1 C7 19.3(2) . . ?
O1 K1 C7 119.2(3) . . ?
O2 K1 C7 123.8(3) . . ?
O4 K1 C7 42.3(2) . . ?
N1 K1 C7 79.4(3) . . ?
Br1 K1 C7 92.9(2) . . ?
C8 K1 C7 24.8(2) . . ?
C1 K1 C7 135.0(3) . . ?
C5 K1 C7 61.5(3) . . ?
C12 O1 C1 113.3(9) . . ?
C12 O1 K1 128.6(7) . . ?
C1 O1 K1 113.2(7) . . ?
C4 N1 C13 108.4(9) . . ?
C4 N1 C5 110.9(9) . . ?
C13 N1 C5 109.7(9) . . ?
C4 N1 K1 107.7(6) . . ?
C13 N1 K1 125.0(6) . . ?
C5 N1 K1 94.1(6) . . ?
O1 C1 C2 110.5(10) . . ?
O1 C1 K1 45.0(5) . . ?
C2 C1 K1 83.2(7) . . ?
O21 K2 O23 130.4(3) . . ?
O21 K2 O22 111.9(3) . . ?
O23 K2 O22 62.9(3) . . ?
O21 K2 O24 62.2(3) . . ?
O23 K2 O24 102.2(3) . . ?
O22 K2 O24 156.2(3) . . ?
O21 K2 Br2 98.0(2) . . ?
O23 K2 Br2 130.05(19) . . ?
O22 K2 Br2 115.22(19) . . ?
O24 K2 Br2 88.5(2) . . ?
O21 K2 N21 58.4(3) . . ?
O23 K2 N21 113.3(3) . . ?
O22 K2 N21 57.7(3) . . ?
O24 K2 N21 120.5(3) . . ?
Br2 K2 N21 101.5(2) . . ?
O21 K2 N22 116.1(3) . . ?
O23 K2 N22 56.3(2) . . ?
O22 K2 N22 117.8(3) . . ?
O24 K2 N22 55.9(3) . . ?
Br2 K2 N22 94.91(18) . . ?
N21 K2 N22 163.2(3) . . ?
O21 K2 C42 43.0(4) . . ?
O23 K2 C42 125.5(3) . . ?
O22 K2 C42 154.5(4) . . ?
O24 K2 C42 24.6(3) . . ?
Br2 K2 C42 79.0(3) . . ?
N21 K2 C42 100.0(4) . . ?
N22 K2 C42 79.6(4) . . ?
O21 K2 C45A 106.0(4) . . ?
O23 K2 C45A 44.2(4) . . ?
O22 K2 C45A 106.0(4) . . ?
O24 K2 C45A 58.2(4) . . ?
Br2 K2 C45A 119.2(4) . . ?
N21 K2 C45A 138.7(4) . . ?
N22 K2 C45A 24.6(4) . . ?
C42 K2 C45A 82.3(5) . . ?
O21 K2 C49 91.5(3) . . ?
O23 K2 C49 71.0(3) . . ?
O22 K2 C49 21.3(3) . . ?
O24 K2 C49 139.8(4) . . ?
Br2 K2 C49 126.9(3) . . ?
N21 K2 C49 43.0(3) . . ?
N22 K2 C49 126.8(3) . . ?
C42 K2 C49 133.4(4) . . ?
C45A K2 C49 107.6(4) . . ?
O21 K2 C48 128.2(3) . . ?
O23 K2 C48 42.2(3) . . ?
O22 K2 C48 21.9(3) . . ?
O24 K2 C48 143.3(3) . . ?
Br2 K2 C48 119.7(2) . . ?
N21 K2 C48 79.0(3) . . ?
N22 K2 C48 96.0(3) . . ?
C42 K2 C48 161.3(4) . . ?
C45A K2 C48 86.4(4) . . ?
C49 K2 C48 38.0(3) . . ?
C3 O2 C2 109.2(9) . . ?
C3 O2 K1 123.7(6) . . ?
C2 O2 K1 116.3(6) . . ?
C10 N2 C34 110.8(9) . . ?
C10 N2 C11 109.2(9) . . ?
C34 N2 C11 111.0(8) . . ?
O2 C2 C1 109.2(10) . . ?
C7 O3 C6 112.9(9) . . ?
C7 O3 K1 122.1(7) . . ?
C6 O3 K1 124.6(6) . . ?
C20 N3 C18 128.3(10) . . ?
O2 C3 C4 110.2(9) . . ?
C8 O4 C9 110.8(8) . . ?
C8 O4 K1 97.6(6) . . ?
C9 O4 K1 112.1(6) . . ?
C27 N4 C28 128.0(10) . . ?
N1 C4 C3 116.5(10) . . ?
C6 C5 N1 116.4(10) . . ?
C6 C5 K1 82.8(7) . . ?
N1 C5 K1 60.7(6) . . ?
O3 C6 C5 109.4(9) . . ?
O3 C7 C8 113.0(10) . . ?
O3 C7 K1 38.7(5) . . ?
C8 C7 K1 74.9(6) . . ?
O4 C8 C7 111.5(10) . . ?
O4 C8 K1 58.6(5) . . ?
C7 C8 K1 80.3(7) . . ?
O4 C9 C10 112.3(10) . . ?
N2 C10 C9 117.8(10) . . ?
N2 C11 C12 116.2(10) . . ?
O1 C12 C11 109.2(10) . . ?
N1 C13 C14 113.4(9) . . ?
C15 C14 C19 116.7(12) . . ?
C15 C14 C13 123.5(12) . . ?
C19 C14 C13 119.8(11) . . ?
C14 C15 C16 122.6(12) . . ?
C17 C16 C15 121.1(12) . . ?
C16 C17 C18 117.2(12) . . ?
C19 C18 C17 121.4(11) . . ?
C19 C18 N3 116.2(11) . . ?
C17 C18 N3 122.4(11) . . ?
C18 C19 C14 121.0(11) . . ?
O5 C20 N3 125.5(11) . . ?
O5 C20 C21 120.1(12) . . ?
N3 C20 C21 114.3(11) . . ?
C50 N21 C74 110.4(12) . . ?
C50 N21 C51 109.2(12) . . ?
C74 N21 C51 109.3(11) . . ?
C50 N21 K2 104.1(7) . . ?
C74 N21 K2 131.6(8) . . ?
C51 N21 K2 89.4(8) . . ?
C52 O21 C41 109.0(11) . . ?
C52 O21 K2 128.0(9) . . ?
C41 O21 K2 121.5(9) . . ?
C26 C21 C22 120.2(11) . . ?
C26 C21 C20 120.9(11) . . ?
C22 C21 C20 118.3(11) . . ?
C45A N22 C45 57.3(13) . . ?
C45A N22 C44A 116.8(13) . . ?
C45 N22 C44A 140.9(15) . . ?
C45A N22 C53 140.3(15) . . ?
C45 N22 C53 111.9(17) . . ?
C44A N22 C53 44.3(11) . . ?
C45A N22 C53A 108.4(13) . . ?
C45 N22 C53A 51.6(12) . . ?
C44A N22 C53A 112.2(12) . . ?
C53 N22 C53A 68.5(13) . . ?
C45A N22 C44 49.7(13) . . ?
C45 N22 C44 99.8(18) . . ?
C44A N22 C44 67.5(15) . . ?
C53 N22 C44 104.0(17) . . ?
C53A N22 C44 136.9(16) . . ?
C45A N22 K2 83.3(9) . . ?
C45 N22 K2 109.9(13) . . ?
C44A N22 K2 107.2(8) . . ?
C53 N22 K2 131.8(12) . . ?
C53A N22 K2 126.3(8) . . ?
C44 N22 K2 91.2(12) . . ?
C49 O22 C48 110.8(10) . . ?
C49 O22 K2 112.0(8) . . ?
C48 O22 K2 111.0(7) . . ?
C23 C22 C21 122.1(11) . . ?
C60 N23 C58 125.0(9) . . ?
C47 O23 C46 110.0(9) . . ?
C47 O23 K2 116.9(7) . . ?
C46 O23 K2 120.1(7) . . ?
C22 C23 C24 116.7(11) . . ?
C22 C23 C35 123.4(10) . . ?
C24 C23 C35 119.6(10) . . ?
C67 N24 C68 127.1(10) . . ?
C43 O24 C42 136(2) . . ?
C43 O24 C43A 57(2) . . ?
C42 O24 C43A 109.5(13) . . ?
C43 O24 K2 124(2) . . ?
C42 O24 K2 99.4(8) . . ?
C43A O24 K2 104.6(8) . . ?
C23 C24 C25 123.2(11) . . ?
C24 C25 C26 119.6(10) . . ?
C24 C25 C27 119.0(11) . . ?
C26 C25 C27 121.0(11) . . ?
C21 C26 C25 118.1(10) . . ?
O6 C27 N4 124.5(11) . . ?
O6 C27 C25 118.1(11) . . ?
N4 C27 C25 117.4(11) . . ?
C33 C28 C29 119.8(10) . . ?
C33 C28 N4 117.2(10) . . ?
C29 C28 N4 122.9(10) . . ?
C30 C29 C28 117.4(10) . . ?
C31 C30 C29 122.5(11) . . ?
C30 C31 C32 120.5(11) . . ?
C31 C32 C33 118.3(10) . . ?
C31 C32 C34 121.2(10) . . ?
C33 C32 C34 120.2(10) . . ?
C32 C33 C28 121.2(10) . . ?
N2 C34 C32 114.9(9) . . ?
C23 C35 C37 109.6(9) . . ?
C23 C35 C36 108.7(9) . . ?
C37 C35 C36 108.4(9) . . ?
C23 C35 C38 112.5(9) . . ?
C37 C35 C38 107.8(9) . . ?
C36 C35 C38 109.8(9) . . ?
O21 C41 C42 106.2(11) . . ?
O24 C42 C41 114.3(14) . . ?
O24 C42 K2 56.0(6) . . ?
C41 C42 K2 85.7(8) . . ?
C43 C43A C44A 72(2) . . ?
C43 C43A O24 44.0(17) . . ?
C44A C43A O24 104.7(15) . . ?
O24 C43 C43A 79(3) . . ?
O24 C43 C44 117(3) . . ?
C43A C43 C44 116(3) . . ?
O24 C43 C44A 119(3) . . ?
C43A C43 C44A 55.8(17) . . ?
C44 C43 C44A 63(2) . . ?
C53 C44A N22 68.6(17) . . ?
C53 C44A C43A 135(2) . . ?
N22 C44A C43A 119.4(15) . . ?
C53 C44A C44 118(2) . . ?
N22 C44A C44 60.5(14) . . ?
C43A C44A C44 101.1(18) . . ?
C53 C44A C43 168(3) . . ?
N22 C44A C43 100.1(16) . . ?
C43A C44A C43 52.3(17) . . ?
C44 C44A C43 51.5(16) . . ?
C45A C44 C43 145(3) . . ?
C45A C44 N22 58.9(18) . . ?
C43 C44 N22 104(3) . . ?
C45A C44 C44A 110(3) . . ?
C43 C44 C44A 65(2) . . ?
N22 C44 C44A 52.0(12) . . ?
C53A C45 C45A 129(3) . . ?
C53A C45 N22 68.0(17) . . ?
C45A C45 N22 61.4(15) . . ?
C53A C45 C46 152(2) . . ?
C45A C45 C46 59.6(15) . . ?
N22 C45 C46 108.4(19) . . ?
C44 C45A C45 121(2) . . ?
C44 C45A N22 71.3(18) . . ?
C45 C45A N22 61.3(15) . . ?
C44 C45A C46 169(2) . . ?
C45 C45A C46 69.4(16) . . ?
N22 C45A C46 115.8(15) . . ?
C44 C45A K2 90.9(18) . . ?
C45 C45A K2 104.8(16) . . ?
N22 C45A K2 72.1(9) . . ?
C46 C45A K2 84.3(9) . . ?
O23 C46 C45A 108.4(11) . . ?
O23 C46 C45 104.9(13) . . ?
C45A C46 C45 51.0(12) . . ?
O23 C47 C48 107.4(10) . . ?
O22 C48 C47 113.3(10) . . ?
O22 C48 K2 47.1(5) . . ?
C47 C48 K2 79.2(7) . . ?
O22 C49 C50 109.1(12) . . ?
O22 C49 K2 46.7(6) . . ?
C50 C49 K2 92.4(8) . . ?
N21 C50 C49 115.4(12) . . ?
N21 C51 C52 116.0(12) . . ?
O21 C52 C51 109.5(12) . . ?
C44A C53 N22 67.0(18) . . ?
C44A C53 C54 141(3) . . ?
N22 C53 C54 99.5(19) . . ?
C44A C53 C53A 124(2) . . ?
N22 C53 C53A 57.9(12) . . ?
C54 C53 C53A 61.6(15) . . ?
C45 C53A C54A 162(2) . . ?
C45 C53A N22 60.4(15) . . ?
C54A C53A N22 115.8(16) . . ?
C45 C53A C54 152(2) . . ?
C54A C53A C54 25.2(10) . . ?
N22 C53A C54 92.6(14) . . ?
C45 C53A C53 107(2) . . ?
C54A C53A C53 80.2(15) . . ?
N22 C53A C53 53.6(11) . . ?
C54 C53A C53 56.1(13) . . ?
C54A C54 C59A 87(4) . . ?
C54A C54 C59 112(4) . . ?
C59A C54 C59 25.0(15) . . ?
C54A C54 C55 38(3) . . ?
C59A C54 C55 105(2) . . ?
C59 C54 C55 124(3) . . ?
C54A C54 C53 125(4) . . ?
C59A C54 C53 136(3) . . ?
C59 C54 C53 116(2) . . ?
C55 C54 C53 118(2) . . ?
C54A C54 C53A 66(3) . . ?
C59A C54 C53A 121(2) . . ?
C59 C54 C53A 132(2) . . ?
C55 C54 C53A 85(2) . . ?
C53 C54 C53A 62.2(15) . . ?
C54A C54 C55A 35(3) . . ?
C59A C54 C55A 95(2) . . ?
C59 C54 C55A 115(2) . . ?
C55 C54 C55A 9.9(19) . . ?
C53 C54 C55A 128(2) . . ?
C53A C54 C55A 90.0(18) . . ?
C54 C54A C55 117(4) . . ?
C54 C54A C55A 128(4) . . ?
C55 C54A C55A 17(3) . . ?
C54 C54A C59A 63(3) . . ?
C55 C54A C59A 127(3) . . ?
C55A C54A C59A 117(2) . . ?
C54 C54A C53A 89(3) . . ?
C55 C54A C53A 112(3) . . ?
C55A C54A C53A 121(2) . . ?
C59A C54A C53A 121.3(19) . . ?
C54 C54A C59 47(3) . . ?
C55 C54A C59 128(3) . . ?
C55A C54A C59 123(2) . . ?
C59A C54A C59 16.4(13) . . ?
C53A C54A C59 115.5(17) . . ?
C54A C55 C56 110(3) . . ?
C54A C55 C54 24.9(18) . . ?
C56 C55 C54 114(3) . . ?
C54A C55 C56A 121(3) . . ?
C56 C55 C56A 11.7(17) . . ?
C54 C55 C56A 122(2) . . ?
C56 C55A C56A 16(2) . . ?
C56 C55A C54A 116(3) . . ?
C56A C55A C54A 130(3) . . ?
C56 C55A C54 112(3) . . ?
C56A C55A C54 123(3) . . ?
C54A C55A C54 17.6(13) . . ?
C55A C56 C57 131(3) . . ?
C55A C56 C55 12(2) . . ?
C57 C56 C55 122(3) . . ?
C55A C56 C57A 146(3) . . ?
C57 C56 C57A 15.5(18) . . ?
C55 C56 C57A 135(3) . . ?
C55A C56A C57 100(3) . . ?
C55A C56A C57A 116(3) . . ?
C57 C56A C57A 16.2(17) . . ?
C55A C56A C55 9.0(19) . . ?
C57 C56A C55 97(2) . . ?
C57A C56A C55 112(2) . . ?
C58 C57 C56 122(3) . . ?
C58 C57 C56A 136(3) . . ?
C56 C57 C56A 17.7(19) . . ?
C58 C57A C56 95(2) . . ?
C58 C57A C56A 111(2) . . ?
C56 C57A C56A 17.0(16) . . ?
C57 C58 C59A 111.2(18) . . ?
C57 C58 N23 127.2(15) . . ?
C59A C58 N23 119.8(13) . . ?
C57 C58 C59 127.7(18) . . ?
C59A C58 C59 23.2(13) . . ?
N23 C58 C59 105.0(13) . . ?
C57 C58 C57A 14(2) . . ?
C59A C58 C57A 124.3(18) . . ?
N23 C58 C57A 115.4(15) . . ?
C59 C58 C57A 138.2(18) . . ?
C59A C59 C54 64(4) . . ?
C59A C59 C58 63(4) . . ?
C54 C59 C58 110(2) . . ?
C59A C59 C54A 42(4) . . ?
C54 C59 C54A 21.6(13) . . ?
C58 C59 C54A 93.4(16) . . ?
C59 C59A C54 91(4) . . ?
C59 C59A C58 94(4) . . ?
C54 C59A C58 133(2) . . ?
C59 C59A C54A 121(4) . . ?
C54 C59A C54A 30.1(14) . . ?
C58 C59A C54A 121.9(19) . . ?
O26 C60 N23 125.0(10) . . ?
O26 C60 C61 117.7(10) . . ?
N23 C60 C61 117.3(10) . . ?
C62 C61 C66 120.1(10) . . ?
C62 C61 C60 118.4(10) . . ?
C66 C61 C60 121.4(10) . . ?
C63 C62 C61 122.1(10) . . ?
C62 C63 C64 116.8(10) . . ?
C62 C63 C75 122.1(11) . . ?
C64 C63 C75 121.0(11) . . ?
C63 C64 C65 123.3(10) . . ?
C64 C65 C66 117.9(10) . . ?
C64 C65 C67 117.6(10) . . ?
C66 C65 C67 124.2(10) . . ?
C61 C66 C65 119.7(9) . . ?
O25 C67 N24 124.7(11) . . ?
O25 C67 C65 119.6(11) . . ?
N24 C67 C65 115.5(11) . . ?
C73 C68 C69 120.1(12) . . ?
C73 C68 N24 118.6(11) . . ?
C69 C68 N24 121.2(12) . . ?
C70 C69 C68 117.1(14) . . ?
C71 C70 C69 122.4(15) . . ?
C70 C71 C72 121.4(15) . . ?
C71 C72 C73 116.0(14) . . ?
C71 C72 C74 121.3(14) . . ?
C73 C72 C74 122.5(14) . . ?
C68 C73 C72 122.8(12) . . ?
N21 C74 C72 113.3(12) . . ?
C76 C75 C78 106.6(11) . . ?
C76 C75 C63 113.1(11) . . ?
C78 C75 C63 112.6(10) . . ?
C76 C75 C77 108.2(10) . . ?
C78 C75 C77 109.8(12) . . ?
C63 C75 C77 106.4(10) . . ?
C1S O2S C3S 131.4 . . ?
O1S C1S O2S 119.8 . . ?
O1S C1S C2S 128.3 . . ?
O2S C1S C2S 111.4 . . ?
O2S C3S C4S 76.7 . . ?

loop_
_geom_bond_atom_site_label_1
_geom_bond_atom_site_label_2
_geom_bond_distance
_geom_bond_site_symmetry_2
_geom_bond_publ_flag
K1 O3 2.595(7) . ?
K1 O1 2.676(8) . ?
K1 O2 2.756(8) . ?
K1 O4 2.970(7) . ?
K1 N1 3.052(9) . ?
K1 Br1 3.101(3) . ?
K1 C8 3.448(12) . ?
K1 C1 3.477(12) . ?
K1 C5 3.490(12) . ?
K1 C7 3.520(12) . ?
O1 C12 1.385(12) . ?
O1 C1 1.404(13) . ?
N1 C4 1.453(12) . ?
N1 C13 1.494(12) . ?
N1 C5 1.489(13) . ?
C1 C2 1.490(14) . ?
K2 O21 2.674(8) . ?
K2 O23 2.702(8) . ?
K2 O22 2.764(8) . ?
K2 O24 2.872(10) . ?
K2 Br2 3.232(3) . ?
K2 N21 3.271(11) . ?
K2 N22 3.319(9) . ?
K2 C42 3.416(13) . ?
K2 C45A 3.46(2) . ?
K2 C49 3.521(15) . ?
K2 C48 3.522(12) . ?
O2 C3 1.408(12) . ?
O2 C2 1.422(12) . ?
N2 C10 1.464(12) . ?
N2 C34 1.466(12) . ?
N2 C11 1.476(12) . ?
O3 C7 1.371(12) . ?
O3 C6 1.431(11) . ?
N3 C20 1.355(14) . ?
N3 C18 1.431(13) . ?
C3 C4 1.501(13) . ?
O4 C8 1.403(12) . ?
O4 C9 1.428(12) . ?
N4 C27 1.355(13) . ?
N4 C28 1.416(12) . ?
O5 C20 1.256(12) . ?
C5 C6 1.444(14) . ?
O6 C27 1.234(12) . ?
C7 C8 1.497(15) . ?
C9 C10 1.473(13) . ?
C11 C12 1.481(14) . ?
C13 C14 1.500(14) . ?
C14 C15 1.346(14) . ?
C14 C19 1.398(14) . ?
C15 C16 1.380(15) . ?
C16 C17 1.358(14) . ?
C17 C18 1.388(14) . ?
C18 C19 1.364(14) . ?
C20 C21 1.545(15) . ?
N21 C50 1.451(14) . ?
N21 C74 1.500(16) . ?
N21 C51 1.496(16) . ?
O21 C52 1.361(15) . ?
O21 C41 1.422(15) . ?
C21 C26 1.378(13) . ?
C21 C22 1.416(14) . ?
N22 C45A 1.45(2) . ?
N22 C45 1.45(3) . ?
N22 C44A 1.451(19) . ?
N22 C53 1.47(3) . ?
N22 C53A 1.54(2) . ?
N22 C44 1.60(3) . ?
O22 C49 1.380(14) . ?
O22 C48 1.405(14) . ?
C22 C23 1.381(13) . ?
N23 C60 1.348(12) . ?
N23 C58 1.427(12) . ?
O23 C47 1.407(12) . ?
O23 C46 1.446(13) . ?
C23 C24 1.383(13) . ?
C23 C35 1.525(14) . ?
N24 C67 1.349(13) . ?
N24 C68 1.435(13) . ?
O24 C43 1.19(4) . ?
O24 C42 1.439(16) . ?
O24 C43A 1.68(2) . ?
C24 C25 1.381(14) . ?
O25 C67 1.223(13) . ?
C25 C26 1.421(14) . ?
C25 C27 1.523(14) . ?
O26 C60 1.242(11) . ?
C28 C33 1.393(13) . ?
C28 C29 1.404(13) . ?
C29 C30 1.388(14) . ?
C30 C31 1.364(14) . ?
C31 C32 1.387(13) . ?
C32 C33 1.389(13) . ?
C32 C34 1.514(13) . ?
C35 C37 1.538(14) . ?
C35 C36 1.539(14) . ?
C35 C38 1.549(14) . ?
C41 C42 1.500(18) . ?
C43A C43 1.44(4) . ?
C43A C44A 1.51(3) . ?
C43 C44 1.49(4) . ?
C43 C44A 1.73(4) . ?
C44A C53 1.10(3) . ?
C44A C44 1.70(4) . ?
C44 C45A 1.29(4) . ?
C45 C53A 1.31(3) . ?
C45 C45A 1.39(3) . ?
C45 C46 1.68(3) . ?
C45A C46 1.54(2) . ?
C47 C48 1.531(16) . ?
C49 C50 1.507(16) . ?
C51 C52 1.513(18) . ?
C53 C54 1.59(3) . ?
C53 C53A 1.70(3) . ?
C53A C54A 1.54(3) . ?
C53A C54 1.69(3) . ?
C54 C54A 0.72(3) . ?
C54 C59A 1.28(3) . ?
C54 C59 1.42(3) . ?
C54 C55 1.52(4) . ?
C54 C55A 1.89(4) . ?
C54A C55 1.06(3) . ?
C54A C55A 1.37(4) . ?
C54A C59A 1.43(3) . ?
C54A C59 1.82(3) . ?
C55 C56 1.46(4) . ?
C55 C56A 1.79(4) . ?
C55A C56 1.07(3) . ?
C55A C56A 1.39(5) . ?
C56 C57 1.37(3) . ?
C56 C57A 1.57(4) . ?
C56A C57 1.52(4) . ?
C56A C57A 1.59(5) . ?
C57 C58 1.26(2) . ?
C57A C58 1.55(3) . ?
C58 C59A 1.36(2) . ?
C58 C59 1.52(3) . ?
C59 C59A 0.60(3) . ?
C60 C61 1.534(14) . ?
C61 C62 1.392(13) . ?
C61 C66 1.395(13) . ?
C62 C63 1.385(14) . ?
C63 C64 1.396(13) . ?
C63 C75 1.534(15) . ?
C64 C65 1.400(13) . ?
C65 C66 1.408(13) . ?
C65 C67 1.507(14) . ?
C68 C73 1.353(14) . ?
C68 C69 1.389(16) . ?
C69 C70 1.378(17) . ?
C70 C71 1.359(18) . ?
C71 C72 1.369(18) . ?
C72 C73 1.406(15) . ?
C72 C74 1.507(17) . ?
C75 C76 1.512(15) . ?
C75 C78 1.517(15) . ?
C75 C77 1.550(16) . ?
O1S C1S 1.1224 . ?
O2S C1S 1.3291 . ?
O2S C3S 1.3415 . ?
C1S C2S 1.3448 . ?
C3S C4S 1.7365 . ?
